data_2201156
loop_
_publ_author_name
'Tomura, Masaaki'
'Yamashita, Yoshiro'

_publ_section_title
;
 Bis(tetra-<i>n</i>-butylammonium)
 bis(2-dicyanomethylene-4,5-dimercapto-1,3-dithiole)nickel(II)
;
_journal_issue 4
_journal_name_full 'Acta Crystallographica Section E'
_journal_page_first m133
_journal_page_last m135
_journal_paper_doi 10.1107/S1600536802004816
_journal_volume 58
_journal_year 2002
_chemical_formula_iupac '(C16 H36 N1)2 [Ni (C6 N2 S4)2]'
_chemical_formula_moiety '2C16 H36 N1 1+, C12 N4 Ni S8 2-'
_chemical_formula_sum 'C44 H72 N6 Ni S8'
_chemical_formula_weight 1000.33
_chemical_melting_point 521
_chemical_name_systematic
;
bis(tetra-n-butylammonium) bis(2-dicyanomethylene-4,5-dimercapto-
1,3-dithiole)nickel(II)
;
_space_group_IT_number 2
_symmetry_cell_setting triclinic
_symmetry_space_group_name_Hall '-P 1'
_symmetry_space_group_name_H-M 'P -1'
_atom_sites_solution_hydrogens geom
_atom_sites_solution_primary direct
_atom_sites_solution_secondary difmap
_cell_angle_alpha 76.26(3)
_cell_angle_beta 80.99(3)
_cell_angle_gamma 89.69(4)
_cell_formula_units_Z 1
_cell_length_a 8.252(4)
_cell_length_b 12.012(6)
_cell_length_c 13.867(6)
_cell_measurement_reflns_used 4920
_cell_measurement_temperature 173.0(10)
_cell_measurement_theta_max 27.5
_cell_measurement_theta_min 3.1
_cell_volume 1318.0(11)
_computing_cell_refinement
;
CrystalClear
;
_computing_data_collection
;
CrystalClear (Molecular Structure Corporation & Rigaku Corporation, 2001)
;
_computing_data_reduction
;
TEXSAN (Molecular Structure Corporation & Rigaku Corporation, 2000)
;
_computing_molecular_graphics 'ORTEPIII (Burnett & Johnson, 1996)'
_computing_publication_material SHELXL97
_computing_structure_refinement 'SHELXL97 (Sheldrick, 1997)'
_computing_structure_solution 'SIR97 (Altomare et al., 1999)'
_diffrn_ambient_temperature 173.0(10)
_diffrn_detector_area_resol_mean 14.62
_diffrn_measured_fraction_theta_full 0.963
_diffrn_measured_fraction_theta_max 0.963
_diffrn_measurement_device_type 'Rigaku/MSC Mercury CCD'
_diffrn_measurement_method '\f and \w'
_diffrn_radiation_monochromator 'Graphite monochromator'
_diffrn_radiation_source 'Rigaku rotating anode'
_diffrn_radiation_type MoK\a
_diffrn_radiation_wavelength 0.71070
_diffrn_reflns_av_R_equivalents 0.0690
_diffrn_reflns_av_sigmaI/netI 0.0896
_diffrn_reflns_limit_h_max 9
_diffrn_reflns_limit_h_min -10
_diffrn_reflns_limit_k_max 15
_diffrn_reflns_limit_k_min -14
_diffrn_reflns_limit_l_max 15
_diffrn_reflns_limit_l_min -17
_diffrn_reflns_number 12833
_diffrn_reflns_theta_full 27.48
_diffrn_reflns_theta_max 27.48
_diffrn_reflns_theta_min 3.07
_diffrn_standards_number 0
_exptl_absorpt_coefficient_mu 0.720
_exptl_absorpt_correction_T_max 0.9649
_exptl_absorpt_correction_T_min 0.6718
_exptl_absorpt_correction_type multi-scan
_exptl_absorpt_process_details '(Jacobson, 1998)'
_exptl_crystal_colour green--black
_exptl_crystal_density_diffrn 1.260
_exptl_crystal_density_method 'not measured'
_exptl_crystal_description plate
_exptl_crystal_F_000 534
_exptl_crystal_size_max 0.60
_exptl_crystal_size_mid 0.20
_exptl_crystal_size_min 0.05
_refine_diff_density_max 1.182
_refine_diff_density_min -0.966
_refine_ls_extinction_method none
_refine_ls_goodness_of_fit_ref 1.107
_refine_ls_hydrogen_treatment constr
_refine_ls_matrix_type full
_refine_ls_number_parameters 283
_refine_ls_number_reflns 5808
_refine_ls_number_restraints 2
_refine_ls_restrained_S_all 1.109
_refine_ls_R_factor_all 0.1250
_refine_ls_R_factor_gt 0.0934
_refine_ls_shift/su_max 0.000
_refine_ls_shift/su_mean 0.000
_refine_ls_structure_factor_coef Fsqd
_refine_ls_weighting_details
;
w = 1/[\s^2^(Fo^2^)+(0.1389P)^2^+1.6175P] where P = (Fo^2^+2Fc^2^)/3
;
_refine_ls_weighting_scheme calc
_refine_ls_wR_factor_gt 0.2393
_refine_ls_wR_factor_ref 0.2711
_reflns_number_gt 4177
_reflns_number_total 5808
_reflns_threshold_expression I>2\s(I)
_cod_data_source_file ob6113.cif
_cod_data_source_block I
_cod_original_cell_volume 1317.9(10)
_cod_database_code 2201156
_cod_database_fobs_code 2201156

loop_
_symmetry_equiv_pos_as_xyz
'x, y, z'
'-x, -y, -z'

loop_
_atom_site_label
_atom_site_fract_x
_atom_site_fract_y
_atom_site_fract_z
_atom_site_U_iso_or_equiv
_atom_site_adp_type
_atom_site_calc_flag
_atom_site_refinement_flags
_atom_site_occupancy
_atom_site_disorder_assembly
_atom_site_disorder_group
_atom_site_type_symbol
Ni1 0.5000 0.5000 -0.5000 0.0387(3) Uani d S 1 . . Ni
S1 0.41910(19) 0.67241(12) -0.49230(10) 0.0495(4) Uani d . 1 . . S
S2 0.52337(15) 0.45060(11) -0.34088(10) 0.0417(3) Uani d . 1 . . S
S3 0.33232(19) 0.77528(12) -0.31158(10) 0.0475(4) Uani d . 1 . . S
S4 0.42873(16) 0.57436(11) -0.17466(9) 0.0408(3) Uani d . 1 . . S
N1 0.1635(8) 0.9510(5) -0.1395(5) 0.0703(16) Uani d . 1 . . N
N2 0.3226(6) 0.6484(5) 0.0696(4) 0.0594(13) Uani d . 1 . . N
N3 0.0163(5) 0.2592(4) -0.2869(3) 0.0401(9) Uani d . 1 . . N
C1 0.4068(7) 0.6646(5) -0.3650(4) 0.0446(12) Uani d . 1 . . C
C2 0.4522(6) 0.5709(5) -0.3009(4) 0.0398(11) Uani d . 1 . . C
C3 0.3462(6) 0.7062(5) -0.1895(4) 0.0435(12) Uani d . 1 . . C
C4 0.2933(6) 0.7561(4) -0.1087(4) 0.0410(11) Uani d . 1 . . C
C5 0.2220(7) 0.8636(5) -0.1250(4) 0.0486(13) Uani d . 1 . . C
C6 0.3096(6) 0.6967(5) -0.0088(4) 0.0431(11) Uani d . 1 . . C
C7 -0.0628(6) 0.3749(4) -0.2997(4) 0.0448(12) Uani d . 1 . . C
H7A -0.1501 0.3762 -0.3415 0.054 Uiso calc R 1 . . H
H7B -0.1159 0.3833 -0.2328 0.054 Uiso calc R 1 . . H
C8 0.0535(7) 0.4767(5) -0.3476(5) 0.0497(13) Uani d . 1 . . C
H8A 0.1021 0.4722 -0.4164 0.060 Uiso calc R 1 . . H
H8B 0.1438 0.4751 -0.3080 0.060 Uiso calc R 1 . . H
C9 -0.0363(7) 0.5882(5) -0.3520(4) 0.0512(13) Uani d . 1 . . C
H9A -0.1341 0.5849 -0.3846 0.061 Uiso calc R 1 . . H
H9B 0.0367 0.6522 -0.3946 0.061 Uiso calc R 1 . . H
C10 -0.0910(9) 0.6134(6) -0.2493(6) 0.0695(18) Uani d . 1 . . C
H10A -0.1711 0.5541 -0.2086 0.104 Uiso calc R 1 . . H
H10B -0.1414 0.6885 -0.2580 0.104 Uiso calc R 1 . . H
H10C 0.0044 0.6139 -0.2153 0.104 Uiso calc R 1 . . H
C11 0.1575(6) 0.2517(5) -0.2283(4) 0.0437(12) Uani d . 1 . . C
H11A 0.2499 0.3011 -0.2709 0.052 Uiso calc R 1 . . H
H11B 0.1947 0.1718 -0.2147 0.052 Uiso calc R 1 . . H
C12 0.1193(7) 0.2865(5) -0.1294(4) 0.0499(13) Uani d . 1 . . C
H12A 0.0953 0.3691 -0.1423 0.060 Uiso calc R 1 . . H
H12B 0.0207 0.2428 -0.0882 0.060 Uiso calc R 1 . . H
C13 0.2626(8) 0.2639(6) -0.0724(5) 0.0573(15) Uani d . 1 . . C
H13A 0.3616 0.3061 -0.1145 0.069 Uiso calc R 1 . . H
H13B 0.2849 0.1810 -0.0584 0.069 Uiso calc R 1 . . H
C14 0.2286(10) 0.3006(8) 0.0259(5) 0.082(2) Uani d . 1 . . C
H14A 0.2106 0.3832 0.0121 0.122 Uiso calc R 1 . . H
H14B 0.3227 0.2833 0.0616 0.122 Uiso calc R 1 . . H
H14C 0.1304 0.2590 0.0676 0.122 Uiso calc R 1 . . H
C15 -0.1110(6) 0.1678(4) -0.2285(4) 0.0438(12) Uani d . 1 . . C
H15A -0.1488 0.1844 -0.1621 0.053 Uiso calc R 1 . . H
H15B -0.0565 0.0933 -0.2162 0.053 Uiso calc R 1 . . H
C16 -0.2606(8) 0.1544(6) -0.2757(6) 0.0637(17) Uani d . 1 A . C
H16A -0.3169 0.2283 -0.2880 0.076 Uiso calc R 1 . . H
H16B -0.2247 0.1363 -0.3417 0.076 Uiso calc R 1 . . H
C17 -0.3786(9) 0.0638(7) -0.2132(6) 0.082(2) Uani d D 1 . . C
H17A -0.3481 -0.0073 -0.2349 0.099 Uiso calc PR 0.414(15) A 1 H
H17B -0.4869 0.0843 -0.2333 0.099 Uiso calc PR 0.414(15) A 1 H
H17C -0.4673 0.0569 -0.2521 0.099 Uiso calc PR 0.586(15) A 2 H
H17D -0.4291 0.0906 -0.1535 0.099 Uiso calc PR 0.586(15) A 2 H
C18A -0.408(2) 0.0306(15) -0.0977(8) 0.066(5) Uani d PD 0.414(15) A 1 C
H18A -0.4893 -0.0328 -0.0735 0.099 Uiso calc PR 0.414(15) A 1 H
H18B -0.4477 0.0967 -0.0721 0.099 Uiso calc PR 0.414(15) A 1 H
H18C -0.3042 0.0066 -0.0738 0.099 Uiso calc PR 0.414(15) A 1 H
C18B -0.3180(19) -0.0532(10) -0.1769(13) 0.103(7) Uani d PD 0.586(15) A 2 C
H18D -0.2729 -0.0838 -0.2346 0.155 Uiso calc PR 0.586(15) A 2 H
H18E -0.4091 -0.1034 -0.1359 0.155 Uiso calc PR 0.586(15) A 2 H
H18F -0.2321 -0.0494 -0.1362 0.155 Uiso calc PR 0.586(15) A 2 H
C19 0.0797(7) 0.2417(5) -0.3912(4) 0.0490(13) Uani d . 1 . . C
H19A -0.0113 0.2542 -0.4310 0.059 Uiso calc R 1 . . H
H19B 0.1665 0.3010 -0.4247 0.059 Uiso calc R 1 . . H
C20 0.1476(9) 0.1267(6) -0.3937(5) 0.0583(15) Uani d . 1 . . C
H20A 0.0628 0.0654 -0.3621 0.070 Uiso calc R 1 . . H
H20B 0.2425 0.1130 -0.3572 0.070 Uiso calc R 1 . . H
C21 0.2020(9) 0.1288(6) -0.5073(5) 0.0691(18) Uani d . 1 . . C
H21A 0.1059 0.1432 -0.5427 0.083 Uiso calc R 1 . . H
H21B 0.2842 0.1920 -0.5382 0.083 Uiso calc R 1 . . H
C22 0.2746(13) 0.0173(8) -0.5193(7) 0.099(3) Uani d . 1 . . C
H22A 0.3604 -0.0019 -0.4771 0.148 Uiso calc R 1 . . H
H22B 0.3224 0.0243 -0.5898 0.148 Uiso calc R 1 . . H
H22C 0.1885 -0.0434 -0.4987 0.148 Uiso calc R 1 . . H

loop_
_atom_site_aniso_label
_atom_site_aniso_U_11
_atom_site_aniso_U_22
_atom_site_aniso_U_33
_atom_site_aniso_U_12
_atom_site_aniso_U_13
_atom_site_aniso_U_23
Ni1 0.0354(5) 0.0413(5) 0.0387(5) -0.0001(4) -0.0044(4) -0.0092(4)
S1 0.0677(9) 0.0420(7) 0.0380(7) 0.0057(6) -0.0086(6) -0.0078(5)
S2 0.0412(7) 0.0455(7) 0.0402(7) 0.0087(5) -0.0092(5) -0.0120(5)
S3 0.0630(9) 0.0376(7) 0.0419(7) 0.0073(6) -0.0099(6) -0.0087(5)
S4 0.0445(7) 0.0424(7) 0.0365(7) 0.0071(5) -0.0091(5) -0.0100(5)
N1 0.083(4) 0.049(3) 0.082(4) 0.016(3) -0.021(3) -0.015(3)
N2 0.061(3) 0.069(4) 0.046(3) 0.012(3) -0.006(2) -0.011(2)
N3 0.039(2) 0.040(2) 0.041(2) 0.0038(17) -0.0075(17) -0.0068(18)
C1 0.048(3) 0.040(3) 0.050(3) 0.004(2) -0.009(2) -0.018(2)
C2 0.037(2) 0.051(3) 0.033(2) -0.004(2) 0.0027(19) -0.017(2)
C3 0.035(3) 0.048(3) 0.045(3) 0.001(2) -0.004(2) -0.006(2)
C4 0.040(3) 0.039(3) 0.044(3) 0.002(2) -0.007(2) -0.009(2)
C5 0.052(3) 0.047(3) 0.049(3) 0.005(2) -0.011(2) -0.015(2)
C6 0.041(3) 0.048(3) 0.042(3) 0.008(2) 0.000(2) -0.018(2)
C7 0.043(3) 0.040(3) 0.048(3) 0.009(2) -0.007(2) -0.005(2)
C8 0.041(3) 0.049(3) 0.055(3) 0.003(2) -0.005(2) -0.006(3)
C9 0.055(3) 0.045(3) 0.050(3) 0.002(2) -0.009(3) -0.003(2)
C10 0.081(5) 0.048(4) 0.079(5) -0.003(3) 0.001(4) -0.022(3)
C11 0.038(3) 0.044(3) 0.049(3) 0.005(2) -0.012(2) -0.008(2)
C12 0.045(3) 0.053(3) 0.053(3) 0.002(2) -0.012(2) -0.013(3)
C13 0.058(3) 0.066(4) 0.052(3) -0.001(3) -0.022(3) -0.012(3)
C14 0.073(5) 0.120(7) 0.053(4) -0.019(4) -0.009(3) -0.024(4)
C15 0.039(3) 0.041(3) 0.052(3) 0.000(2) -0.009(2) -0.012(2)
C16 0.062(4) 0.050(3) 0.081(5) 0.000(3) -0.031(3) -0.006(3)
C17 0.057(4) 0.105(6) 0.087(5) -0.025(4) -0.019(4) -0.023(5)
C18A 0.068(10) 0.066(11) 0.054(9) -0.006(8) -0.003(7) 0.002(7)
C18B 0.100(11) 0.077(10) 0.113(13) -0.033(8) -0.037(10) 0.028(9)
C19 0.051(3) 0.055(3) 0.039(3) 0.001(2) -0.004(2) -0.008(2)
C20 0.072(4) 0.057(4) 0.047(3) 0.013(3) -0.007(3) -0.017(3)
C21 0.074(4) 0.063(4) 0.067(4) 0.001(3) 0.004(3) -0.019(3)
C22 0.128(8) 0.085(6) 0.088(6) 0.022(5) 0.001(5) -0.044(5)

loop_
_atom_type_symbol
_atom_type_description
_atom_type_scat_dispersion_real
_atom_type_scat_dispersion_imag
_atom_type_scat_source
C C 0.0033 0.0016 'International Tables Vol C Tables 4.2.6.8 and 6.1.1.4'
H H 0.0000 0.0000 'International Tables Vol C Tables 4.2.6.8 and 6.1.1.4'
N N 0.0061 0.0033 'International Tables Vol C Tables 4.2.6.8 and 6.1.1.4'
Ni Ni 0.3393 1.1124 'International Tables Vol C Tables 4.2.6.8 and 6.1.1.4'
S S 0.1246 0.1234 'International Tables Vol C Tables 4.2.6.8 and 6.1.1.4'

loop_
_geom_angle_atom_site_label_1
_geom_angle_atom_site_label_2
_geom_angle_atom_site_label_3
_geom_angle_site_symmetry_1
_geom_angle_site_symmetry_3
_geom_angle
_geom_angle_publ_flag
S2 Ni1 S2 . 2_664 180.0 no
S2 Ni1 S1 . 2_664 86.71(6) no
S2 Ni1 S1 2_664 2_664 93.29(6) no
S2 Ni1 S1 . . 93.29(6) yes
S2 Ni1 S1 2_664 . 86.71(6) no
S1 Ni1 S1 2_664 . 180.0 no
C1 S1 Ni1 . . 101.25(19) yes
C2 S2 Ni1 . . 101.39(18) yes
C3 S3 C1 . . 96.2(3) yes
C3 S4 C2 . . 96.0(3) yes
C15 N3 C11 . . 107.5(4) no
C15 N3 C7 . . 108.5(4) no
C11 N3 C7 . . 112.2(4) no
C15 N3 C19 . . 111.7(4) no
C11 N3 C19 . . 109.2(4) no
C7 N3 C19 . . 107.8(4) no
C2 C1 S1 . . 121.9(4) yes
C2 C1 S3 . . 115.9(4) yes
S1 C1 S3 . . 122.3(3) no
C1 C2 S2 . . 122.0(4) yes
C1 C2 S4 . . 116.7(4) yes
S2 C2 S4 . . 121.3(3) no
C4 C3 S4 . . 122.9(4) no
C4 C3 S3 . . 122.0(4) no
S4 C3 S3 . . 115.1(3) yes
C5 C4 C3 . . 120.5(5) no
C5 C4 C6 . . 119.4(5) yes
C3 C4 C6 . . 120.1(5) no
N1 C5 C4 . . 179.1(6) yes
N2 C6 C4 . . 179.0(6) yes
C8 C7 N3 . . 114.9(4) no
C8 C7 H7A . . 108.5 no
N3 C7 H7A . . 108.5 no
C8 C7 H7B . . 108.5 no
N3 C7 H7B . . 108.5 no
H7A C7 H7B . . 107.5 no
C7 C8 C9 . . 110.6(4) no
C7 C8 H8A . . 109.5 no
C9 C8 H8A . . 109.5 no
C7 C8 H8B . . 109.5 no
C9 C8 H8B . . 109.5 no
H8A C8 H8B . . 108.1 no
C8 C9 C10 . . 113.8(5) no
C8 C9 H9A . . 108.8 no
C10 C9 H9A . . 108.8 no
C8 C9 H9B . . 108.8 no
C10 C9 H9B . . 108.8 no
H9A C9 H9B . . 107.7 no
C9 C10 H10A . . 109.5 no
C9 C10 H10B . . 109.5 no
H10A C10 H10B . . 109.5 no
C9 C10 H10C . . 109.5 no
H10A C10 H10C . . 109.5 no
H10B C10 H10C . . 109.5 no
N3 C11 C12 . . 115.2(4) no
N3 C11 H11A . . 108.5 no
C12 C11 H11A . . 108.5 no
N3 C11 H11B . . 108.5 no
C12 C11 H11B . . 108.5 no
H11A C11 H11B . . 107.5 no
C13 C12 C11 . . 110.6(5) no
C13 C12 H12A . . 109.5 no
C11 C12 H12A . . 109.5 no
C13 C12 H12B . . 109.5 no
C11 C12 H12B . . 109.5 no
H12A C12 H12B . . 108.1 no
C12 C13 C14 . . 111.5(6) no
C12 C13 H13A . . 109.3 no
C14 C13 H13A . . 109.3 no
C12 C13 H13B . . 109.3 no
C14 C13 H13B . . 109.3 no
H13A C13 H13B . . 108.0 no
C13 C14 H14A . . 109.5 no
C13 C14 H14B . . 109.5 no
H14A C14 H14B . . 109.5 no
C13 C14 H14C . . 109.5 no
H14A C14 H14C . . 109.5 no
H14B C14 H14C . . 109.5 no
N3 C15 C16 . . 117.1(5) no
N3 C15 H15A . . 108.0 no
C16 C15 H15A . . 108.0 no
N3 C15 H15B . . 108.0 no
C16 C15 H15B . . 108.0 no
H15A C15 H15B . . 107.3 no
C17 C16 C15 . . 113.4(6) no
C17 C16 H16A . . 108.9 no
C15 C16 H16A . . 108.9 no
C17 C16 H16B . . 108.9 no
C15 C16 H16B . . 108.9 no
H16A C16 H16B . . 107.7 no
C16 C17 C18B . . 118.7(8) no
C16 C17 C18A . . 124.6(8) no
C16 C17 H17A . . 106.2 no
C18A C17 H17A . . 106.2 no
C16 C17 H17B . . 106.2 no
C18A C17 H17B . . 106.2 no
H17A C17 H17B . . 106.4 no
C16 C17 H17C . . 107.6 no
C18B C17 H17C . . 107.6 no
C16 C17 H17D . . 107.6 no
C18B C17 H17D . . 107.6 no
H17C C17 H17D . . 107.1 no
C17 C18A H18A . . 109.5 no
C17 C18A H18B . . 109.5 no
C17 C18A H18C . . 109.5 no
C17 C18B H18D . . 109.5 no
C17 C18B H18E . . 109.5 no
H18D C18B H18E . . 109.5 no
C17 C18B H18F . . 109.5 no
H18D C18B H18F . . 109.5 no
H18E C18B H18F . . 109.5 no
C20 C19 N3 . . 115.4(4) no
C20 C19 H19A . . 108.4 no
N3 C19 H19A . . 108.4 no
C20 C19 H19B . . 108.4 no
N3 C19 H19B . . 108.4 no
H19A C19 H19B . . 107.5 no
C19 C20 C21 . . 106.1(5) no
C19 C20 H20A . . 110.5 no
C21 C20 H20A . . 110.5 no
C19 C20 H20B . . 110.5 no
C21 C20 H20B . . 110.5 no
H20A C20 H20B . . 108.7 no
C22 C21 C20 . . 110.9(7) no
C22 C21 H21A . . 109.5 no
C20 C21 H21A . . 109.5 no
C22 C21 H21B . . 109.5 no
C20 C21 H21B . . 109.5 no
H21A C21 H21B . . 108.0 no
C21 C22 H22A . . 109.5 no
C21 C22 H22B . . 109.5 no
H22A C22 H22B . . 109.5 no
C21 C22 H22C . . 109.5 no
H22A C22 H22C . . 109.5 no
H22B C22 H22C . . 109.5 no

loop_
_geom_bond_atom_site_label_1
_geom_bond_atom_site_label_2
_geom_bond_site_symmetry_2
_geom_bond_distance
_geom_bond_publ_flag
Ni1 S1 . 2.1940(18) yes
Ni1 S1 2_664 2.1940(18) no
Ni1 S2 . 2.1836(16) yes
Ni1 S2 2_664 2.1836(16) no
S1 C1 . 1.732(6) yes
S2 C2 . 1.735(5) yes
S3 C3 . 1.720(5) yes
S3 C1 . 1.735(5) yes
S4 C3 . 1.701(6) yes
S4 C2 . 1.742(5) yes
N1 C5 . 1.140(8) yes
N2 C6 . 1.125(7) yes
N3 C15 . 1.512(6) no
N3 C11 . 1.512(6) no
N3 C7 . 1.516(7) no
N3 C19 . 1.522(7) no
C1 C2 . 1.350(8) yes
C3 C4 . 1.403(8) yes
C4 C5 . 1.400(8) yes
C4 C6 . 1.426(7) yes
C7 C8 . 1.512(7) no
C7 H7A . 0.9900 no
C7 H7B . 0.9900 no
C8 C9 . 1.519(8) no
C8 H8A . 0.9900 no
C8 H8B . 0.9900 no
C9 C10 . 1.526(9) no
C9 H9A . 0.9900 no
C9 H9B . 0.9900 no
C10 H10A . 0.9800 no
C10 H10B . 0.9800 no
C10 H10C . 0.9800 no
C11 C12 . 1.514(8) no
C11 H11A . 0.9900 no
C11 H11B . 0.9900 no
C12 C13 . 1.511(8) no
C12 H12A . 0.9900 no
C12 H12B . 0.9900 no
C13 C14 . 1.515(9) no
C13 H13A . 0.9900 no
C13 H13B . 0.9900 no
C14 H14A . 0.9800 no
C14 H14B . 0.9800 no
C14 H14C . 0.9800 no
C15 C16 . 1.512(8) no
C15 H15A . 0.9900 no
C15 H15B . 0.9900 no
C16 C17 . 1.478(10) no
C16 H16A . 0.9900 no
C16 H16B . 0.9900 no
C17 C18B . 1.487(9) no
C17 C18A . 1.535(9) no
C17 H17A . 0.9900 no
C17 H17B . 0.9900 no
C17 H17C . 0.9900 no
C17 H17D . 0.9900 no
C18A H18A . 0.9800 no
C18A H18B . 0.9800 no
C18A H18C . 0.9800 no
C18B H18D . 0.9800 no
C18B H18E . 0.9800 no
C18B H18F . 0.9800 no
C19 C20 . 1.494(8) no
C19 H19A . 0.9900 no
C19 H19B . 0.9900 no
C20 C21 . 1.563(9) no
C20 H20A . 0.9900 no
C20 H20B . 0.9900 no
C21 C22 . 1.498(11) no
C21 H21A . 0.9900 no
C21 H21B . 0.9900 no
C22 H22A . 0.9800 no
C22 H22B . 0.9800 no
C22 H22C . 0.9800 no

loop_
_geom_torsion_atom_site_label_1
_geom_torsion_atom_site_label_2
_geom_torsion_atom_site_label_3
_geom_torsion_atom_site_label_4
_geom_torsion_site_symmetry_1
_geom_torsion
_geom_torsion_publ_flag
S2 Ni1 S1 C1 . -4.18(19) no
S2 Ni1 S1 C1 2_664 175.82(19) no
S1 Ni1 S2 C2 2_664 -176.18(18) no
S1 Ni1 S2 C2 . 3.82(18) no
Ni1 S1 C1 C2 . 3.9(5) no
Ni1 S1 C1 S3 . -175.0(3) no
C3 S3 C1 C2 . -1.9(5) no
C3 S3 C1 S1 . 177.0(3) no
S1 C1 C2 S2 . -1.0(7) no
S3 C1 C2 S2 . 178.0(3) no
S1 C1 C2 S4 . -178.7(3) no
S3 C1 C2 S4 . 0.3(6) no
Ni1 S2 C2 C1 . -2.6(5) no
Ni1 S2 C2 S4 . 175.0(3) no
C3 S4 C2 C1 . 1.5(5) no
C3 S4 C2 S2 . -176.2(3) no
C2 S4 C3 C4 . 177.4(4) no
C2 S4 C3 S3 . -2.8(3) no
C1 S3 C3 C4 . -177.2(4) no
C1 S3 C3 S4 . 2.9(4) no
S4 C3 C4 C5 . -178.2(4) no
S3 C3 C4 C5 . 2.0(7) no
S4 C3 C4 C6 . 0.9(7) no
S3 C3 C4 C6 . -178.9(4) no
C15 N3 C7 C8 . 174.0(4) no
C11 N3 C7 C8 . 55.3(6) no
C19 N3 C7 C8 . -64.8(6) no
N3 C7 C8 C9 . -177.1(4) no
C7 C8 C9 C10 . 69.0(7) no
C15 N3 C11 C12 . -68.2(6) no
C7 N3 C11 C12 . 51.0(6) no
C19 N3 C11 C12 . 170.4(5) no
N3 C11 C12 C13 . 174.0(5) no
C11 C12 C13 C14 . 178.7(6) no
C11 N3 C15 C16 . -176.6(5) no
C7 N3 C15 C16 . 61.8(6) no
C19 N3 C15 C16 . -56.9(6) no
N3 C15 C16 C17 . -179.6(6) no
C15 C16 C17 C18B . -53.1(12) no
C15 C16 C17 C18A . 31.7(13) no
C15 N3 C19 C20 . -55.2(6) no
C11 N3 C19 C20 . 63.6(6) no
C7 N3 C19 C20 . -174.3(5) no
N3 C19 C20 C21 . 179.3(5) no
C19 C20 C21 C22 . 179.3(6) no
